data_4339105
loop_
_publ_author_name
'Ni, Zhong-Hai'
'Zhang, Li-Fang'
'Tangoulis, Vassilis'
'Wernsdorfer, Wolfgang'
'Cui, Ai-Li'
'Sato, Osamu'
'Kou, Hui-Zhong'

_publ_section_title
;
 Substituent effect on formation of heterometallic molecular wheels:
 synthesis, crystal structure, and magnetic properties.
;
_journal_issue 15
_journal_name_full 'Inorganic chemistry'
_journal_page_first 6029
_journal_page_last 6037
_journal_paper_doi 10.1021/ic700528a
_journal_volume 46
_journal_year 2007
_chemical_formula_sum 'C78 H66 Cl4 Fe2 Mn2 N17 O11'
_chemical_formula_weight 1780.86
_chemical_name_systematic
; 
 ? 
;
_space_group_IT_number 2
_symmetry_cell_setting triclinic
_symmetry_space_group_name_Hall '-P 1'
_symmetry_space_group_name_H-M 'P -1'
_atom_sites_solution_hydrogens geom
_atom_sites_solution_primary direct
_atom_sites_solution_secondary difmap
_audit_creation_method SHELXL-97
_cell_angle_alpha 115.82(5)
_cell_angle_beta 106.82(5)
_cell_angle_gamma 91.45(4)
_cell_formula_units_Z 2
_cell_length_a 13.248(13)
_cell_length_b 18.659(18)
_cell_length_c 19.04(2)
_cell_measurement_reflns_used 12034
_cell_measurement_temperature 293(2)
_cell_measurement_theta_max 25.00
_cell_measurement_theta_min 3.05
_cell_volume 3992(7)
_computing_cell_refinement 'crystalstructure 3.6.0 (Rigaku, 2004)'
_computing_data_collection 'crystalstructure 3.6.0 (Rigaku, 2004)'
_computing_data_reduction 'SHELXL-97 (Sheldrick, 1997)'
_computing_molecular_graphics 'XP (Sheldrick, 1998)'
_computing_publication_material 'XP (Sheldrick, 1998)'
_computing_structure_refinement 'SHELXL-97 (Sheldrick, 1997)'
_computing_structure_solution 'SHELXS-97 (Sheldrick, 1990)'
_diffrn_ambient_temperature 293(2)
_diffrn_detector_area_resol_mean '100x100 microns'
_diffrn_measured_fraction_theta_full 0.994
_diffrn_measured_fraction_theta_max 0.994
_diffrn_measurement_device_type 'Rigaku R-AXIS RAPID IP'
_diffrn_measurement_method Oscillation
_diffrn_radiation_monochromator graphite
_diffrn_radiation_source 'fine-focus sealed tube'
_diffrn_radiation_type MoK\a
_diffrn_radiation_wavelength 0.71075
_diffrn_reflns_av_R_equivalents 0.0000
_diffrn_reflns_av_sigmaI/netI 0.0273
_diffrn_reflns_limit_h_max 15
_diffrn_reflns_limit_h_min 0
_diffrn_reflns_limit_k_max 22
_diffrn_reflns_limit_k_min -22
_diffrn_reflns_limit_l_max 21
_diffrn_reflns_limit_l_min -22
_diffrn_reflns_number 13989
_diffrn_reflns_theta_full 25.00
_diffrn_reflns_theta_max 25.00
_diffrn_reflns_theta_min 3.05
_exptl_absorpt_coefficient_mu 0.870
_exptl_absorpt_correction_T_max 0.808
_exptl_absorpt_correction_T_min 0.772
_exptl_absorpt_correction_type multi-scan
_exptl_absorpt_process_details 'ABSCOR; Higashi, 1995'
_exptl_crystal_colour 'dark brown'
_exptl_crystal_density_diffrn 1.481
_exptl_crystal_density_method 'not measured'
_exptl_crystal_description 'rhombic block'
_exptl_crystal_F_000 1822
_exptl_crystal_size_max 0.30
_exptl_crystal_size_mid 0.25
_exptl_crystal_size_min 0.25
_refine_diff_density_max 0.787
_refine_diff_density_min -0.525
_refine_diff_density_rms 0.070
_refine_ls_extinction_coef 0.0000(2)
_refine_ls_extinction_expression Fc^*^=kFc[1+0.001xFc^2^\l^3^/sin(2\q)]^-1/4^
_refine_ls_extinction_method SHELXL
_refine_ls_goodness_of_fit_ref 1.033
_refine_ls_hydrogen_treatment constr
_refine_ls_matrix_type full
_refine_ls_number_parameters 1038
_refine_ls_number_reflns 13989
_refine_ls_number_restraints 0
_refine_ls_restrained_S_all 1.033
_refine_ls_R_factor_all 0.0599
_refine_ls_R_factor_gt 0.0532
_refine_ls_shift/su_max 15.000
_refine_ls_shift/su_mean 0.019
_refine_ls_structure_factor_coef Fsqd
_refine_ls_weighting_details 'calc w=1/[\s^2^(Fo^2^)+(0.0693P)^2^+3.2395P] where P=(Fo^2^+2Fc^2^)/3'
_refine_ls_weighting_scheme calc
_refine_ls_wR_factor_gt 0.1373
_refine_ls_wR_factor_ref 0.1415
_reflns_number_gt 12034
_reflns_number_total 13989
_reflns_threshold_expression >2sigma(I)
_cod_data_source_file ic700528a-file001.cif
_cod_data_source_block 6
_cod_depositor_comments
;
The following automatic conversions were performed:

'_symmetry_cell_setting' value 'Triclinic' changed to 'triclinic'
according to
/usr/data/users/saulius/automatic-downloads/retrospective/ACS/lib/dictionaries/cif_core.dic
dictionary named 'cif_core.dic' version 2.4.2 from
2011-04-26.

'_exptl_absorpt_correction_type' value 'multi scan'
changed to 'multi-scan' according to
/usr/data/users/saulius/automatic-downloads/retrospective/ACS/lib/dictionaries/cif_core.dic
dictionary named 'cif_core.dic' version 2.4.2 from 2011-04-26.

Automatic conversion script
Id: cif_fix_values 2281 2013-09-26 08:29:07Z andrius 
;
_cod_original_sg_symbol_H-M P-1
_cod_database_code 4339105

loop_
_symmetry_equiv_pos_as_xyz
'x, y, z'
'-x, -y, -z'

loop_
_atom_site_label
_atom_site_type_symbol
_atom_site_fract_x
_atom_site_fract_y
_atom_site_fract_z
_atom_site_U_iso_or_equiv
_atom_site_adp_type
_atom_site_occupancy
_atom_site_symmetry_multiplicity
_atom_site_calc_flag
_atom_site_refinement_flags
Cl1 Cl 0.58083(11) 0.20661(11) -0.10038(9) 0.1177(5) Uani 1 1 d .
Cl2 Cl 1.39672(16) 0.1838(3) 0.5538(2) 0.286(2) Uani 1 1 d .
Cl4 Cl 0.43829(10) 0.61861(9) 0.89521(12) 0.1328(6) Uani 1 1 d .
Cl3 Cl 1.42274(12) 0.32879(11) 0.84618(16) 0.1605(9) Uani 1 1 d .
Fe2 Fe 0.89032(4) 0.37889(3) 0.55893(3) 0.05595(14) Uani 1 1 d .
Fe1 Fe 0.94677(4) -0.08645(2) 0.10268(3) 0.05396(14) Uani 1 1 d .
Mn2 Mn 0.89556(4) 0.42192(2) 0.84918(3) 0.04474(13) Uani 1 1 d .
Mn1 Mn 0.92785(4) 0.21595(3) 0.26989(3) 0.04437(13) Uani 1 1 d .
O3 O 0.5715(3) 0.3146(3) 0.4513(4) 0.1550(19) Uani 1 1 d .
O4 O 1.0812(4) 0.2315(3) 0.6027(3) 0.1378(16) Uani 1 1 d .
O7 O 0.85599(16) 0.52040(12) 0.90714(13) 0.0512(5) Uani 1 1 d .
O8 O 1.04211(17) 0.46790(13) 0.89303(14) 0.0587(6) Uani 1 1 d .
O1 O 1.1482(4) -0.0325(3) 0.3273(3) 0.1581(19) Uani 1 1 d .
O2 O 0.6279(3) -0.1230(3) 0.0411(2) 0.1176(13) Uani 1 1 d .
N3 N 0.9258(2) 0.32555(15) 0.38967(16) 0.0561(6) Uani 1 1 d .
O5 O 0.91648(18) 0.27274(13) 0.20895(14) 0.0570(5) Uani 1 1 d .
O6 O 1.07861(17) 0.23525(14) 0.30640(14) 0.0574(5) Uani 1 1 d .
N4 N 0.8725(3) 0.43744(18) 0.73348(19) 0.0715(8) Uani 1 1 d .
N1 N 0.9221(2) 0.09343(15) 0.15581(17) 0.0555(6) Uani 1 1 d .
N2 N 0.9958(3) -0.25988(17) 0.0513(2) 0.0715(8) Uani 1 1 d .
N12 N 0.8083(2) 0.45759(16) 0.53440(17) 0.0574(7) Uani 1 1 d .
N9 N 1.0459(3) 0.4249(2) 0.61739(18) 0.0695(8) Uani 1 1 d .
N10 N 0.9335(3) 0.28652(19) 0.56492(19) 0.0745(9) Uani 1 1 d .
N11 N 0.7511(3) 0.31489(17) 0.50887(19) 0.0698(9) Uani 1 1 d .
N16 N 0.7458(2) 0.36304(15) 0.79661(16) 0.0541(6) Uani 1 1 d .
N15 N 0.9262(2) 0.31195(15) 0.79057(16) 0.0545(6) Uani 1 1 d .
N7 N 0.8099(3) -0.10765(16) 0.10885(19) 0.0614(7) Uani 1 1 d .
N17 N 0.3603(9) 0.4145(8) 0.2999(7) 0.266(6) Uani 1 1 d .
N8 N 0.8592(2) -0.11964(14) -0.01448(17) 0.0522(6) Uani 1 1 d .
N6 N 0.9950(3) -0.06424(18) 0.2142(2) 0.0761(9) Uani 1 1 d .
N5 N 1.1034(3) -0.05633(17) 0.1245(2) 0.0733(9) Uani 1 1 d .
N14 N 0.7699(2) 0.18627(16) 0.23432(17) 0.0537(6) Uani 1 1 d .
N13 N 0.9243(2) 0.15365(14) 0.33152(15) 0.0484(6) Uani 1 1 d .
C4 C 0.8768(3) 0.4209(2) 0.6692(2) 0.0632(9) Uani 1 1 d .
C3 C 0.9149(3) 0.34778(17) 0.45278(19) 0.0499(7) Uani 1 1 d .
C1 C 0.9321(3) 0.02717(18) 0.13204(19) 0.0499(7) Uani 1 1 d .
C2 C 0.9744(3) -0.1971(2) 0.0680(2) 0.0593(8) Uani 1 1 d .
C5 C 0.8427(3) 0.5296(2) 0.5422(2) 0.0691(9) Uani 1 1 d .
H5A H 0.9157 0.5502 0.5670 0.083 Uiso 1 1 calc R
C6 C 0.7772(5) 0.5742(3) 0.5159(3) 0.0928(14) Uani 1 1 d .
H6A H 0.8053 0.6236 0.5220 0.111 Uiso 1 1 calc R
C7 C 0.6699(5) 0.5458(3) 0.4805(4) 0.1114(17) Uani 1 1 d .
H7A H 0.6239 0.5763 0.4634 0.134 Uiso 1 1 calc R
C8 C 0.6301(4) 0.4729(3) 0.4703(4) 0.1028(16) Uani 1 1 d .
H8A H 0.5570 0.4525 0.4459 0.123 Uiso 1 1 calc R
C9 C 0.7026(3) 0.4288(2) 0.4976(3) 0.0744(10) Uani 1 1 d .
C10 C 0.6672(4) 0.3467(3) 0.4843(3) 0.0887(13) Uani 1 1 d .
C11 C 0.7461(5) 0.2399(2) 0.5075(3) 0.0837(13) Uani 1 1 d .
C12 C 0.6554(6) 0.1845(3) 0.4823(4) 0.122(2) Uani 1 1 d .
H12A H 0.5883 0.1958 0.4621 0.146 Uiso 1 1 calc R
C13 C 0.6624(9) 0.1142(4) 0.4865(5) 0.151(3) Uani 1 1 d .
C14 C 0.5742(12) 0.0537(5) 0.4680(9) 0.340(10) Uani 1 1 d .
H14A H 0.6020 0.0105 0.4775 0.510 Uiso 1 1 calc R
H14B H 0.5298 0.0327 0.4111 0.510 Uiso 1 1 calc R
H14C H 0.5325 0.0780 0.5031 0.510 Uiso 1 1 calc R
C15 C 0.7604(9) 0.0987(3) 0.5195(4) 0.137(3) Uani 1 1 d .
H15A H 0.7638 0.0521 0.5260 0.164 Uiso 1 1 calc R
C16 C 0.8571(7) 0.1514(3) 0.5443(3) 0.124(2) Uani 1 1 d .
H16A H 0.9237 0.1388 0.5632 0.149 Uiso 1 1 calc R
C17 C 0.8469(5) 0.2243(2) 0.5389(3) 0.0911(16) Uani 1 1 d .
C18 C 1.0377(5) 0.2877(3) 0.5961(3) 0.0945(16) Uani 1 1 d .
C19 C 1.1030(4) 0.3686(3) 0.6257(2) 0.0863(13) Uani 1 1 d .
C76 C 0.8571(3) 0.2829(3) 0.0857(3) 0.0737(10) Uani 1 1 d .
H76A H 0.9245 0.3107 0.0987 0.088 Uiso 1 1 calc R
C21 C 1.2132(6) 0.3870(5) 0.6636(4) 0.125(2) Uani 1 1 d .
H21A H 1.2515 0.3473 0.6684 0.150 Uiso 1 1 calc R
C22 C 1.2648(5) 0.4639(6) 0.6939(4) 0.144(3) Uani 1 1 d .
H22A H 1.3390 0.4764 0.7180 0.172 Uiso 1 1 calc R
C23 C 1.2075(5) 0.5231(4) 0.6890(4) 0.125(2) Uani 1 1 d .
H23A H 1.2416 0.5762 0.7116 0.149 Uiso 1 1 calc R
C24 C 1.0988(4) 0.5013(3) 0.6500(3) 0.0845(12) Uani 1 1 d .
H24A H 1.0596 0.5407 0.6456 0.101 Uiso 1 1 calc R
C71 C 0.7048(3) 0.1873(2) 0.1706(2) 0.0594(8) Uani 1 1 d .
H71A H 0.6326 0.1680 0.1565 0.071 Uiso 1 1 calc R
C25 C 0.7604(2) 0.53798(17) 0.90270(18) 0.0474(7) Uani 1 1 d .
C26 C 0.7517(3) 0.6187(2) 0.9504(2) 0.0620(9) Uani 1 1 d .
H26A H 0.8137 0.6570 0.9845 0.074 Uiso 1 1 calc R
C36 C 1.1176(3) 0.3503(2) 0.8289(2) 0.0558(8) Uani 1 1 d .
C42 C 0.8906(3) -0.1334(2) -0.0803(2) 0.0669(9) Uani 1 1 d .
H42A H 0.9634 -0.1253 -0.0725 0.080 Uiso 1 1 calc R
C27 C 0.6547(3) 0.6421(2) 0.9479(3) 0.0763(11) Uani 1 1 d .
H27A H 0.6511 0.6958 0.9798 0.092 Uiso 1 1 calc R
C78 C 0.1525(6) 0.3662(4) 0.2157(6) 0.146(3) Uani 1 1 d .
C79 C 0.2674(11) 0.3909(5) 0.2603(6) 0.161(3) Uani 1 1 d .
C37 C 1.2108(3) 0.3186(3) 0.8191(3) 0.0742(11) Uani 1 1 d .
H37A H 1.2061 0.2636 0.7858 0.089 Uiso 1 1 calc R
C47 C 0.7223(3) -0.1204(2) 0.0448(3) 0.0708(10) Uani 1 1 d .
C28 C 0.5619(3) 0.5862(3) 0.8982(3) 0.0823(12) Uani 1 1 d .
C31 C 0.6632(3) 0.3963(2) 0.8041(2) 0.0609(8) Uani 1 1 d .
H31A H 0.5965 0.3628 0.7752 0.073 Uiso 1 1 calc R
C49 C 0.7206(5) -0.1101(2) 0.2066(3) 0.0991(17) Uani 1 1 d .
H49A H 0.6525 -0.1255 0.1673 0.119 Uiso 1 1 calc R
C29 C 0.5658(3) 0.5071(2) 0.8529(3) 0.0767(11) Uani 1 1 d .
H29A H 0.5025 0.4697 0.8210 0.092 Uiso 1 1 calc R
C66 C 1.1149(3) 0.1778(2) 0.3996(2) 0.0669(9) Uani 1 1 d .
C30 C 0.6647(3) 0.48157(19) 0.8539(2) 0.0567(8) Uani 1 1 d .
C32 C 0.7356(4) 0.2761(2) 0.7391(4) 0.1097(19) Uani 1 1 d .
H32A H 0.7286 0.2780 0.6873 0.132 Uiso 1 1 calc R
C33 C 0.6353(3) 0.2225(2) 0.7153(3) 0.0831(12) Uani 1 1 d .
H33A H 0.6377 0.1685 0.6770 0.125 Uiso 1 1 calc R
H33B H 0.5760 0.2413 0.6896 0.125 Uiso 1 1 calc R
H33C H 0.6266 0.2225 0.7637 0.125 Uiso 1 1 calc R
C34 C 0.8324(3) 0.2495(2) 0.7542(3) 0.0925(15) Uani 1 1 d .
H34A H 0.8351 0.2072 0.7024 0.111 Uiso 1 1 calc R
H34B H 0.8354 0.2259 0.7910 0.111 Uiso 1 1 calc R
C35 C 1.0183(3) 0.2944(2) 0.7888(2) 0.0579(8) Uani 1 1 d .
H35A H 1.0212 0.2401 0.7585 0.070 Uiso 1 1 calc R
C67 C 1.0054(3) 0.1467(2) 0.3822(2) 0.0584(8) Uani 1 1 d .
H67A H 0.9928 0.1191 0.4103 0.070 Uiso 1 1 calc R
C41 C 1.1254(3) 0.4336(2) 0.8791(2) 0.0541(7) Uani 1 1 d .
C48 C 0.8107(4) -0.0985(2) 0.1858(3) 0.0720(11) Uani 1 1 d .
C38 C 1.3078(4) 0.3686(3) 0.8584(3) 0.0879(13) Uani 1 1 d .
C39 C 1.3172(3) 0.4501(3) 0.9071(3) 0.0847(12) Uani 1 1 d .
H39A H 1.3840 0.4834 0.9332 0.102 Uiso 1 1 calc R
C40 C 1.2264(3) 0.4823(2) 0.9170(2) 0.0690(9) Uani 1 1 d .
H40A H 1.2328 0.5376 0.9496 0.083 Uiso 1 1 calc R
C70 C 0.6210(3) 0.1141(3) 0.2530(3) 0.0900(13) Uani 1 1 d .
H70A H 0.6055 0.1009 0.2926 0.135 Uiso 1 1 calc R
H70B H 0.6142 0.0652 0.2037 0.135 Uiso 1 1 calc R
H70C H 0.5714 0.1466 0.2396 0.135 Uiso 1 1 calc R
C43 C 0.8186(4) -0.1586(3) -0.1578(3) 0.0838(12) Uani 1 1 d .
H43A H 0.8428 -0.1668 -0.2015 0.101 Uiso 1 1 calc R
C44 C 0.7117(4) -0.1719(3) -0.1712(3) 0.0861(12) Uani 1 1 d .
H44A H 0.6623 -0.1894 -0.2239 0.103 Uiso 1 1 calc R
C73 C 0.6545(3) 0.2021(2) 0.0444(2) 0.0672(9) Uani 1 1 d .
H73A H 0.5856 0.1761 0.0306 0.081 Uiso 1 1 calc R
C72 C 0.7343(3) 0.2158(2) 0.1190(2) 0.0536(7) Uani 1 1 d .
C45 C 0.6782(3) -0.1588(3) -0.1054(3) 0.0800(11) Uani 1 1 d .
H45A H 0.6056 -0.1674 -0.1127 0.096 Uiso 1 1 calc R
C75 C 0.7780(4) 0.2682(3) 0.0137(3) 0.0816(12) Uani 1 1 d .
H75A H 0.7924 0.2864 -0.0213 0.098 Uiso 1 1 calc R
C46 C 0.7538(3) -0.1328(2) -0.0284(2) 0.0604(8) Uani 1 1 d .
C61 C 1.1466(3) 0.2182(2) 0.35982(19) 0.0541(7) Uani 1 1 d .
C50 C 0.7327(8) -0.0989(3) 0.2846(4) 0.132(3) Uani 1 1 d .
C52 C 0.8323(8) -0.0786(4) 0.3416(4) 0.135(3) Uani 1 1 d .
H52A H 0.8394 -0.0731 0.3939 0.162 Uiso 1 1 calc R
C53 C 0.9247(6) -0.0659(3) 0.3236(3) 0.117(2) Uani 1 1 d .
H53A H 0.9923 -0.0515 0.3634 0.141 Uiso 1 1 calc R
C54 C 0.9129(5) -0.0754(2) 0.2436(3) 0.0816(13) Uani 1 1 d .
C55 C 1.1005(5) -0.0451(3) 0.2550(3) 0.1008(16) Uani 1 1 d .
C56 C 1.1622(4) -0.0384(3) 0.2034(4) 0.0967(16) Uani 1 1 d .
C57 C 1.2731(5) -0.0179(4) 0.2312(6) 0.145(3) Uani 1 1 d .
H57A H 1.3127 -0.0052 0.2854 0.174 Uiso 1 1 calc R
C58 C 1.3239(5) -0.0164(4) 0.1789(8) 0.160(4) Uani 1 1 d .
H58A H 1.3981 -0.0030 0.1970 0.192 Uiso 1 1 calc R
C59 C 1.2650(5) -0.0346(3) 0.0999(5) 0.122(2) Uani 1 1 d .
H59A H 1.2986 -0.0339 0.0636 0.146 Uiso 1 1 calc R
C60 C 1.1555(3) -0.0539(2) 0.0743(3) 0.0861(13) Uani 1 1 d .
H60A H 1.1159 -0.0659 0.0203 0.103 Uiso 1 1 calc R
C77 C 0.8376(3) 0.25659(19) 0.1402(2) 0.0531(7) Uani 1 1 d .
C65 C 1.1947(4) 0.1673(4) 0.4590(4) 0.1122(19) Uani 1 1 d .
H65A H 1.1756 0.1424 0.4874 0.135 Uiso 1 1 calc R
C74 C 0.6785(3) 0.2272(3) -0.0072(3) 0.0753(11) Uani 1 1 d .
C69 C 0.7343(3) 0.1608(3) 0.2893(3) 0.0737(10) Uani 1 1 d .
H69A H 0.7383 0.2102 0.3392 0.088 Uiso 1 1 calc R
C68 C 0.8156(3) 0.1158(2) 0.3147(2) 0.0635(9) Uani 1 1 d .
H68A H 0.8112 0.1144 0.3641 0.076 Uiso 1 1 calc R
H68B H 0.8008 0.0605 0.2711 0.076 Uiso 1 1 calc R
C64 C 1.2990(4) 0.1927(5) 0.4757(4) 0.134(2) Uani 1 1 d .
C63 C 1.3316(4) 0.2297(4) 0.4350(3) 0.1003(15) Uani 1 1 d .
H63A H 1.4040 0.2460 0.4466 0.120 Uiso 1 1 calc R
C62 C 1.2562(3) 0.2416(2) 0.3780(2) 0.0690(9) Uani 1 1 d .
H62A H 1.2775 0.2661 0.3501 0.083 Uiso 1 1 calc R
C51 C 0.6342(10) -0.1119(6) 0.3066(5) 0.275(8) Uani 1 1 d .
H51A H 0.6561 -0.1025 0.3630 0.412 Uiso 1 1 calc R
H51B H 0.5967 -0.1665 0.2707 0.412 Uiso 1 1 calc R
H51C H 0.5878 -0.0750 0.3000 0.412 Uiso 1 1 calc R
O2W O 0.5359(7) 0.2960(6) 0.2721(6) 0.342(7) Uani 1 1 d .
O3W O 0.4628(9) 0.6016(8) 0.3658(7) 0.185(5) Uani 0.50 1 d P
O4W O 0.4745(13) 0.0031(11) 0.0187(14) 0.226(7) Uani 0.50 1 d P
O1W O 0.90800(18) 0.39324(12) 0.95476(12) 0.0550(5) Uani 1 1 d .
H1WA H 0.9229 0.4370 0.9997 0.083 Uiso 1 1 d R
H1WB H 0.9456 0.3597 0.9631 0.083 Uiso 1 1 d R

loop_
_atom_site_aniso_label
_atom_site_aniso_U_11
_atom_site_aniso_U_22
_atom_site_aniso_U_33
_atom_site_aniso_U_23
_atom_site_aniso_U_13
_atom_site_aniso_U_12
Cl1 0.0991(9) 0.1880(15) 0.1003(9) 0.1007(11) 0.0242(7) 0.0489(10)
Cl2 0.0914(12) 0.547(6) 0.357(4) 0.388(5) -0.0168(17) 0.009(2)
Cl4 0.0702(7) 0.0924(9) 0.1873(16) 0.0262(9) 0.0356(8) 0.0396(7)
Cl3 0.0914(9) 0.1286(12) 0.312(3) 0.1172(15) 0.1093(14) 0.0702(9)
Fe2 0.0847(3) 0.0442(2) 0.0476(3) 0.0207(2) 0.0350(2) 0.0104(2)
Fe1 0.0672(3) 0.0365(2) 0.0645(3) 0.0236(2) 0.0301(2) 0.0126(2)
Mn2 0.0517(3) 0.0383(2) 0.0409(2) 0.01219(18) 0.0204(2) 0.01059(19)
Mn1 0.0514(3) 0.0417(2) 0.0460(3) 0.02172(19) 0.0224(2) 0.00626(19)
O3 0.083(2) 0.122(3) 0.252(6) 0.083(4) 0.052(3) -0.014(2)
O4 0.204(5) 0.115(3) 0.121(3) 0.072(2) 0.057(3) 0.090(3)
O7 0.0508(12) 0.0402(10) 0.0519(12) 0.0109(9) 0.0190(10) 0.0099(9)
O8 0.0518(12) 0.0510(12) 0.0589(13) 0.0084(10) 0.0259(11) 0.0114(10)
O1 0.178(5) 0.153(4) 0.094(3) 0.057(3) -0.020(3) 0.009(3)
O2 0.074(2) 0.183(4) 0.106(2) 0.061(3) 0.0544(19) 0.006(2)
N3 0.0748(18) 0.0466(14) 0.0499(15) 0.0185(12) 0.0313(14) 0.0076(13)
O5 0.0680(14) 0.0525(12) 0.0589(13) 0.0321(11) 0.0235(11) 0.0041(11)
O6 0.0528(12) 0.0681(14) 0.0582(13) 0.0326(11) 0.0230(11) 0.0067(11)
N4 0.111(3) 0.0584(17) 0.0581(18) 0.0279(14) 0.0441(18) 0.0179(17)
N1 0.0721(18) 0.0423(14) 0.0584(16) 0.0216(12) 0.0330(14) 0.0133(13)
N2 0.076(2) 0.0432(16) 0.096(2) 0.0318(15) 0.0315(18) 0.0152(14)
N12 0.0691(18) 0.0496(14) 0.0559(16) 0.0203(12) 0.0310(14) 0.0081(13)
N9 0.087(2) 0.076(2) 0.0479(16) 0.0294(15) 0.0247(15) 0.0195(18)
N10 0.123(3) 0.0572(18) 0.0581(18) 0.0304(15) 0.045(2) 0.0276(19)
N11 0.098(2) 0.0482(15) 0.0690(19) 0.0198(14) 0.0491(18) -0.0027(16)
N16 0.0566(15) 0.0426(13) 0.0498(15) 0.0116(11) 0.0157(12) 0.0050(12)
N15 0.0673(17) 0.0441(13) 0.0493(14) 0.0142(11) 0.0267(13) 0.0160(13)
N7 0.087(2) 0.0473(14) 0.0666(18) 0.0281(13) 0.0454(17) 0.0147(14)
N17 0.190(9) 0.340(15) 0.212(10) 0.126(10) -0.003(8) -0.019(9)
N8 0.0639(16) 0.0399(12) 0.0623(16) 0.0228(12) 0.0356(13) 0.0114(12)
N6 0.109(3) 0.0499(16) 0.0661(19) 0.0274(15) 0.023(2) 0.0211(17)
N5 0.0685(19) 0.0420(15) 0.104(3) 0.0302(16) 0.0268(19) 0.0138(14)
N14 0.0533(15) 0.0597(15) 0.0611(16) 0.0356(13) 0.0246(13) 0.0092(12)
N13 0.0607(15) 0.0414(12) 0.0490(14) 0.0206(11) 0.0268(12) 0.0092(11)
C4 0.096(3) 0.0470(17) 0.055(2) 0.0226(15) 0.0381(19) 0.0124(17)
C3 0.0638(19) 0.0369(14) 0.0500(17) 0.0177(13) 0.0246(15) 0.0054(13)
C1 0.0604(18) 0.0451(17) 0.0512(17) 0.0231(14) 0.0268(15) 0.0092(14)
C2 0.065(2) 0.0456(18) 0.071(2) 0.0268(16) 0.0268(17) 0.0075(15)
C5 0.087(3) 0.0488(18) 0.075(2) 0.0262(17) 0.034(2) 0.0122(18)
C6 0.119(4) 0.062(2) 0.108(4) 0.043(2) 0.046(3) 0.030(3)
C7 0.119(5) 0.088(4) 0.136(5) 0.057(3) 0.044(4) 0.046(3)
C8 0.072(3) 0.101(4) 0.125(4) 0.040(3) 0.036(3) 0.026(3)
C9 0.080(3) 0.064(2) 0.081(3) 0.027(2) 0.042(2) 0.011(2)
C10 0.077(3) 0.071(3) 0.115(4) 0.032(3) 0.049(3) 0.003(2)
C11 0.130(4) 0.052(2) 0.084(3) 0.025(2) 0.068(3) 0.009(2)
C12 0.179(6) 0.058(3) 0.134(5) 0.021(3) 0.102(4) -0.016(3)
C13 0.256(10) 0.063(3) 0.158(7) 0.041(4) 0.122(7) -0.006(5)
C14 0.52(2) 0.099(6) 0.435(19) 0.036(8) 0.355(19) -0.074(9)
C15 0.288(11) 0.047(3) 0.103(4) 0.036(3) 0.101(6) 0.009(4)
C16 0.257(8) 0.057(3) 0.085(3) 0.038(2) 0.085(4) 0.037(4)
C17 0.189(5) 0.0449(19) 0.062(2) 0.0248(18) 0.072(3) 0.017(3)
C18 0.157(5) 0.087(3) 0.061(2) 0.043(2) 0.050(3) 0.056(3)
C19 0.104(3) 0.106(3) 0.053(2) 0.040(2) 0.024(2) 0.038(3)
C76 0.076(2) 0.094(3) 0.082(3) 0.060(2) 0.036(2) 0.020(2)
C21 0.122(5) 0.155(6) 0.084(4) 0.055(4) 0.013(3) 0.058(5)
C22 0.089(4) 0.194(8) 0.106(5) 0.058(5) -0.006(3) 0.014(5)
C23 0.094(4) 0.140(5) 0.094(4) 0.042(4) -0.010(3) -0.006(4)
C24 0.086(3) 0.086(3) 0.067(2) 0.029(2) 0.016(2) 0.003(2)
C71 0.0514(18) 0.066(2) 0.072(2) 0.0386(18) 0.0251(17) 0.0120(16)
C25 0.0542(17) 0.0420(15) 0.0478(16) 0.0184(13) 0.0230(14) 0.0130(13)
C26 0.0593(19) 0.0437(16) 0.071(2) 0.0153(15) 0.0236(17) 0.0088(15)
C36 0.064(2) 0.0622(19) 0.0559(18) 0.0324(16) 0.0313(16) 0.0262(17)
C42 0.080(2) 0.062(2) 0.072(2) 0.0288(18) 0.047(2) 0.0164(18)
C27 0.072(2) 0.0491(19) 0.098(3) 0.0211(19) 0.035(2) 0.0217(18)
C78 0.123(5) 0.095(4) 0.208(8) 0.074(5) 0.035(5) 0.014(4)
C79 0.225(11) 0.121(6) 0.150(8) 0.067(5) 0.073(8) 0.026(7)
C37 0.081(3) 0.075(2) 0.095(3) 0.049(2) 0.050(2) 0.041(2)
C47 0.073(2) 0.075(2) 0.075(3) 0.033(2) 0.044(2) 0.0078(19)
C28 0.062(2) 0.069(2) 0.104(3) 0.027(2) 0.028(2) 0.029(2)
C31 0.0495(18) 0.0513(18) 0.062(2) 0.0129(15) 0.0130(15) 0.0025(15)
C49 0.164(5) 0.061(2) 0.096(3) 0.030(2) 0.087(3) 0.004(3)
C29 0.052(2) 0.064(2) 0.088(3) 0.017(2) 0.0170(19) 0.0120(17)
C66 0.063(2) 0.079(2) 0.065(2) 0.0408(19) 0.0183(17) 0.0154(18)
C30 0.0588(19) 0.0496(17) 0.0538(18) 0.0173(14) 0.0182(15) 0.0130(15)
C32 0.073(3) 0.047(2) 0.149(5) -0.003(2) 0.032(3) 0.001(2)
C33 0.082(3) 0.057(2) 0.082(3) 0.013(2) 0.020(2) -0.003(2)
C34 0.081(3) 0.0418(19) 0.116(4) 0.000(2) 0.039(3) 0.0092(19)
C35 0.079(2) 0.0477(17) 0.0544(18) 0.0213(14) 0.0341(17) 0.0265(17)
C67 0.071(2) 0.0593(19) 0.0548(19) 0.0328(16) 0.0245(17) 0.0111(17)
C41 0.0592(19) 0.0608(19) 0.0515(17) 0.0275(15) 0.0281(15) 0.0200(16)
C48 0.122(3) 0.0420(17) 0.070(2) 0.0268(17) 0.056(3) 0.014(2)
C38 0.075(3) 0.095(3) 0.133(4) 0.069(3) 0.060(3) 0.048(3)
C39 0.059(2) 0.099(3) 0.113(4) 0.059(3) 0.036(2) 0.021(2)
C40 0.060(2) 0.070(2) 0.081(2) 0.0314(19) 0.0330(19) 0.0187(18)
C70 0.067(2) 0.122(4) 0.103(3) 0.071(3) 0.030(2) -0.005(2)
C43 0.108(3) 0.086(3) 0.063(2) 0.026(2) 0.049(2) 0.018(3)
C44 0.095(3) 0.093(3) 0.059(2) 0.025(2) 0.027(2) 0.013(3)
C73 0.061(2) 0.084(2) 0.074(2) 0.047(2) 0.0281(18) 0.0311(19)
C72 0.0577(18) 0.0573(18) 0.0606(19) 0.0337(15) 0.0290(16) 0.0221(15)
C45 0.067(2) 0.088(3) 0.078(3) 0.031(2) 0.028(2) 0.008(2)
C75 0.092(3) 0.112(3) 0.086(3) 0.073(3) 0.046(2) 0.039(3)
C46 0.064(2) 0.0543(18) 0.066(2) 0.0233(16) 0.0336(18) 0.0078(16)
C61 0.0566(18) 0.0560(18) 0.0437(16) 0.0162(14) 0.0195(14) 0.0098(15)
C50 0.245(9) 0.078(3) 0.099(4) 0.029(3) 0.114(5) 0.004(4)
C52 0.283(10) 0.086(4) 0.090(4) 0.051(3) 0.116(6) 0.053(5)
C53 0.221(7) 0.072(3) 0.075(3) 0.041(2) 0.059(4) 0.052(4)
C54 0.147(4) 0.0472(19) 0.065(2) 0.0296(18) 0.047(3) 0.030(2)
C55 0.121(4) 0.070(3) 0.089(3) 0.036(3) 0.005(3) 0.016(3)
C56 0.081(3) 0.058(2) 0.124(4) 0.037(3) 0.004(3) 0.011(2)
C57 0.085(4) 0.101(4) 0.192(8) 0.061(5) -0.022(5) 0.004(4)
C58 0.064(4) 0.107(5) 0.278(12) 0.082(6) 0.025(5) 0.011(3)
C59 0.076(3) 0.078(3) 0.211(7) 0.058(4) 0.061(4) 0.018(3)
C60 0.071(2) 0.057(2) 0.133(4) 0.037(2) 0.050(3) 0.0137(19)
C77 0.066(2) 0.0499(16) 0.0581(19) 0.0310(15) 0.0307(16) 0.0202(15)
C65 0.075(3) 0.172(6) 0.123(4) 0.111(4) 0.011(3) 0.011(3)
C74 0.078(3) 0.100(3) 0.079(3) 0.060(2) 0.035(2) 0.046(2)
C69 0.065(2) 0.093(3) 0.081(3) 0.052(2) 0.031(2) 0.004(2)
C68 0.067(2) 0.061(2) 0.078(2) 0.0413(18) 0.0308(18) 0.0050(17)
C64 0.070(3) 0.220(7) 0.146(5) 0.133(6) 0.005(3) 0.022(4)
C63 0.060(2) 0.139(5) 0.108(4) 0.069(4) 0.018(2) 0.009(3)
C62 0.055(2) 0.080(2) 0.063(2) 0.0251(19) 0.0198(17) 0.0074(18)
C51 0.414(17) 0.228(10) 0.159(7) 0.014(7) 0.199(10) -0.103(11)
O2W 0.247(9) 0.240(9) 0.287(10) -0.015(7) -0.040(8) 0.078(7)
O3W 0.156(9) 0.241(13) 0.138(8) 0.088(9) 0.019(7) 0.042(9)
O4W 0.198(15) 0.194(11) 0.37(2) 0.149(13) 0.177(12) 0.079(10)
O1W 0.0735(14) 0.0444(11) 0.0442(11) 0.0166(9) 0.0213(10) 0.0177(10)

loop_
_atom_type_symbol
_atom_type_description
_atom_type_scat_dispersion_real
_atom_type_scat_dispersion_imag
_atom_type_scat_source
C C 0.0033 0.0016 'International Tables Vol C Tables 4.2.6.8 and 6.1.1.4'
H H 0.0000 0.0000 'International Tables Vol C Tables 4.2.6.8 and 6.1.1.4'
O O 0.0106 0.0060 'International Tables Vol C Tables 4.2.6.8 and 6.1.1.4'
N N 0.0061 0.0033 'International Tables Vol C Tables 4.2.6.8 and 6.1.1.4'
Fe Fe 0.3463 0.8444 'International Tables Vol C Tables 4.2.6.8 and 6.1.1.4'
Mn Mn 0.3368 0.7283 'International Tables Vol C Tables 4.2.6.8 and 6.1.1.4'
Cl Cl 0.1484 0.1585 'International Tables Vol C Tables 4.2.6.8 and 6.1.1.4'

loop_
_geom_angle_atom_site_label_1
_geom_angle_atom_site_label_2
_geom_angle_atom_site_label_3
_geom_angle
N10 Fe2 N11 83.65(18)
N10 Fe2 C4 90.58(15)
N11 Fe2 C4 91.32(16)
N10 Fe2 C3 92.89(14)
N11 Fe2 C3 94.26(15)
C4 Fe2 C3 173.73(14)
N10 Fe2 N12 165.07(16)
N11 Fe2 N12 81.63(15)
C4 Fe2 N12 92.28(14)
C3 Fe2 N12 85.70(13)
N10 Fe2 N9 83.16(17)
N11 Fe2 N9 166.59(14)
C4 Fe2 N9 86.45(16)
C3 Fe2 N9 88.77(15)
N12 Fe2 N9 111.64(14)
N6 Fe1 N7 83.72(17)
N6 Fe1 C2 91.07(15)
N7 Fe1 C2 95.95(14)
N6 Fe1 C1 92.11(14)
N7 Fe1 C1 90.56(13)
C2 Fe1 C1 173.03(13)
N6 Fe1 N8 165.01(15)
N7 Fe1 N8 81.43(14)
C2 Fe1 N8 88.49(14)
C1 Fe1 N8 90.03(13)
N6 Fe1 N5 82.90(18)
N7 Fe1 N5 166.58(15)
C2 Fe1 N5 85.36(14)
C1 Fe1 N5 88.88(13)
N8 Fe1 N5 111.99(15)
O7 Mn2 O8 92.82(12)
O7 Mn2 N16 93.02(12)
O8 Mn2 N16 174.16(10)
O7 Mn2 N15 173.87(11)
O8 Mn2 N15 91.83(13)
N16 Mn2 N15 82.36(13)
O7 Mn2 O1W 89.53(11)
O8 Mn2 O1W 92.20(11)
N16 Mn2 O1W 88.00(12)
N15 Mn2 O1W 86.29(12)
O7 Mn2 N4 94.49(13)
O8 Mn2 N4 92.17(13)
N16 Mn2 N4 87.22(14)
N15 Mn2 N4 89.33(13)
O1W Mn2 N4 173.91(10)
O5 Mn1 O6 93.53(11)
O5 Mn1 N14 92.03(11)
O6 Mn1 N14 174.11(10)
O5 Mn1 N13 174.34(11)
O6 Mn1 N13 92.13(11)
N14 Mn1 N13 82.32(12)
O5 Mn1 N3 95.26(14)
O6 Mn1 N3 91.66(13)
N14 Mn1 N3 89.77(13)
N13 Mn1 N3 84.36(13)
O5 Mn1 N1 92.23(14)
O6 Mn1 N1 90.85(12)
N14 Mn1 N1 86.97(13)
N13 Mn1 N1 87.89(13)
N3 Mn1 N1 171.93(9)
C25 O7 Mn2 129.16(19)
C41 O8 Mn2 129.6(2)
C3 N3 Mn1 147.2(2)
C77 O5 Mn1 125.4(2)
C61 O6 Mn1 129.5(2)
C4 N4 Mn2 155.4(3)
C1 N1 Mn1 147.2(3)
C5 N12 C9 116.9(3)
C5 N12 Fe2 130.2(3)
C9 N12 Fe2 112.6(3)
C19 N9 C24 118.1(4)
C19 N9 Fe2 111.5(3)
C24 N9 Fe2 130.4(3)
C18 N10 C17 128.0(4)
C18 N10 Fe2 118.3(3)
C17 N10 Fe2 113.6(3)
C10 N11 C11 125.6(4)
C10 N11 Fe2 119.0(3)
C11 N11 Fe2 115.2(3)
C31 N16 C32 121.7(3)
C31 N16 Mn2 124.7(2)
C32 N16 Mn2 113.3(2)
C35 N15 C34 121.5(3)
C35 N15 Mn2 125.8(2)
C34 N15 Mn2 112.5(2)
C47 N7 C48 125.7(3)
C47 N7 Fe1 119.1(2)
C48 N7 Fe1 114.8(3)
C46 N8 C42 117.2(3)
C46 N8 Fe1 112.8(2)
C42 N8 Fe1 129.9(3)
C55 N6 C54 127.3(4)
C55 N6 Fe1 118.5(4)
C54 N6 Fe1 114.1(3)
C60 N5 C56 118.2(4)
C60 N5 Fe1 130.8(3)
C56 N5 Fe1 111.0(3)
C71 N14 C69 123.1(3)
C71 N14 Mn1 123.9(2)
C69 N14 Mn1 113.0(2)
C67 N13 C68 121.2(3)
C67 N13 Mn1 125.5(2)
C68 N13 Mn1 113.3(2)
N4 C4 Fe2 172.2(3)
N3 C3 Fe2 176.1(3)
N1 C1 Fe1 173.4(3)
N2 C2 Fe1 176.2(3)
N12 C5 C6 123.8(4)
N12 C5 H5A 118.1
C6 C5 H5A 118.1
C7 C6 C5 119.2(5)
C7 C6 H6A 120.4
C5 C6 H6A 120.4
C6 C7 C8 119.8(5)
C6 C7 H7A 120.1
C8 C7 H7A 120.1
C7 C8 C9 118.2(5)
C7 C8 H8A 120.9
C9 C8 H8A 120.9
N12 C9 C8 122.1(4)
N12 C9 C10 116.0(4)
C8 C9 C10 121.9(4)
O3 C10 N11 128.0(5)
O3 C10 C9 121.3(5)
N11 C10 C9 110.6(4)
C12 C11 C17 120.0(5)
C12 C11 N11 127.6(6)
C17 C11 N11 112.3(4)
C13 C12 C11 121.3(8)
C13 C12 H12A 119.4
C11 C12 H12A 119.4
C12 C13 C15 119.7(7)
C12 C13 C14 126.9(11)
C15 C13 C14 113.0(9)
C13 C14 H14A 109.5
C13 C14 H14B 109.5
H14A C14 H14B 109.5
C13 C14 H14C 109.5
H14A C14 H14C 109.5
H14B C14 H14C 109.5
C13 C15 C16 122.1(5)
C13 C15 H15A 118.9
C16 C15 H15A 118.9
C17 C16 C15 116.5(7)
C17 C16 H16A 121.7
C15 C16 H16A 121.7
C11 C17 C16 120.1(6)
C11 C17 N10 114.9(4)
C16 C17 N10 124.9(6)
O4 C18 N10 127.3(6)
O4 C18 C19 121.0(6)
N10 C18 C19 111.7(4)
N9 C19 C21 121.4(5)
N9 C19 C18 115.1(4)
C21 C19 C18 123.4(5)
C75 C76 C77 120.9(4)
C75 C76 H76A 119.5
C77 C76 H76A 119.5
C22 C21 C19 119.3(6)
C22 C21 H21A 120.4
C19 C21 H21A 120.4
C21 C22 C23 120.3(6)
C21 C22 H22A 119.9
C23 C22 H22A 119.9
C24 C23 C22 118.0(6)
C24 C23 H23A 121.0
C22 C23 H23A 121.0
N9 C24 C23 122.9(5)
N9 C24 H24A 118.5
C23 C24 H24A 118.5
N14 C71 C72 125.1(3)
N14 C71 H71A 117.4
C72 C71 H71A 117.4
O7 C25 C30 124.5(3)
O7 C25 C26 118.2(3)
C30 C25 C26 117.4(3)
C27 C26 C25 121.7(3)
C27 C26 H26A 119.2
C25 C26 H26A 119.2
C37 C36 C41 119.7(4)
C37 C36 C35 117.4(3)
C41 C36 C35 122.9(3)
N8 C42 C43 122.0(4)
N8 C42 H42A 119.0
C43 C42 H42A 119.0
C26 C27 C28 120.0(3)
C26 C27 H27A 120.0
C28 C27 H27A 120.0
N17 C79 C78 176.6(12)
C38 C37 C36 119.8(4)
C38 C37 H37A 120.1
C36 C37 H37A 120.1
O2 C47 N7 129.1(4)
O2 C47 C46 121.1(4)
N7 C47 C46 109.7(3)
C29 C28 C27 120.7(3)
C29 C28 Cl4 120.4(3)
C27 C28 Cl4 118.9(3)
N16 C31 C30 125.7(3)
N16 C31 H31A 117.1
C30 C31 H31A 117.1
C50 C49 C48 120.1(6)
C50 C49 H49A 120.0
C48 C49 H49A 120.0
C28 C29 C30 120.3(4)
C28 C29 H29A 119.8
C30 C29 H29A 119.8
C65 C66 C61 117.9(4)
C65 C66 C67 118.3(4)
C61 C66 C67 123.7(3)
C29 C30 C25 119.8(3)
C29 C30 C31 117.6(3)
C25 C30 C31 122.6(3)
C34 C32 C33 119.9(4)
C34 C32 N16 111.5(4)
C33 C32 N16 117.5(4)
C34 C32 H32A 101.2
C33 C32 H32A 101.2
N16 C32 H32A 101.2
C32 C33 H33A 109.5
C32 C33 H33B 109.5
H33A C33 H33B 109.5
C32 C33 H33C 109.5
H33A C33 H33C 109.5
H33B C33 H33C 109.5
C32 C34 N15 114.6(4)
C32 C34 H34A 108.6
N15 C34 H34A 108.6
C32 C34 H34B 108.6
N15 C34 H34B 108.6
H34A C34 H34B 107.6
N15 C35 C36 126.2(3)
N15 C35 H35A 116.9
C36 C35 H35A 116.9
N13 C67 C66 125.4(3)
N13 C67 H67A 117.3
C66 C67 H67A 117.3
O8 C41 C40 118.4(3)
O8 C41 C36 123.4(3)
C40 C41 C36 118.2(3)
C54 C48 N7 113.1(4)
C54 C48 C49 120.8(4)
N7 C48 C49 126.1(5)
C37 C38 C39 121.5(4)
C37 C38 Cl3 119.5(4)
C39 C38 Cl3 119.0(4)
C38 C39 C40 119.4(4)
C38 C39 H39A 120.3
C40 C39 H39A 120.3
C39 C40 C41 121.4(4)
C39 C40 H40A 119.3
C41 C40 H40A 119.3
C69 C70 H70A 109.5
C69 C70 H70B 109.5
H70A C70 H70B 109.5
C69 C70 H70C 109.5
H70A C70 H70C 109.5
H70B C70 H70C 109.5
C44 C43 C42 120.2(4)
C44 C43 H43A 119.9
C42 C43 H43A 119.9
C43 C44 C45 118.7(4)
C43 C44 H44A 120.6
C45 C44 H44A 120.6
C74 C73 C72 120.0(4)
C74 C73 H73A 120.0
C72 C73 H73A 120.0
C77 C72 C73 119.6(3)
C77 C72 C71 122.8(3)
C73 C72 C71 117.6(3)
C44 C45 C46 118.9(4)
C44 C45 H45A 120.6
C46 C45 H45A 120.6
C74 C75 C76 120.8(4)
C74 C75 H75A 119.6
C76 C75 H75A 119.6
N8 C46 C45 123.0(3)
N8 C46 C47 115.7(3)
C45 C46 C47 121.2(3)
O6 C61 C62 118.0(3)
O6 C61 C66 123.3(3)
C62 C61 C66 118.8(3)
C49 C50 C52 120.2(6)
C49 C50 C51 119.7(9)
C52 C50 C51 120.1(7)
C50 C52 C53 121.7(5)
C50 C52 H52A 119.2
C53 C52 H52A 119.1
C52 C53 C54 118.5(6)
C52 C53 H53A 120.7
C54 C53 H53A 120.7
C48 C54 N6 114.3(4)
C48 C54 C53 118.7(5)
N6 C54 C53 127.0(5)
O1 C55 N6 128.1(7)
O1 C55 C56 120.2(6)
N6 C55 C56 111.7(4)
N5 C56 C57 120.6(7)
N5 C56 C55 115.7(4)
C57 C56 C55 123.6(6)
C58 C57 C56 120.0(8)
C58 C57 H57A 120.0
C56 C57 H57A 120.0
C59 C58 C57 119.4(7)
C59 C58 H58A 120.3
C57 C58 H58A 120.3
C58 C59 C60 119.5(7)
C58 C59 H59A 120.2
C60 C59 H59A 120.2
N5 C60 C59 122.3(6)
N5 C60 H60A 118.8
C59 C60 H60A 118.8
O5 C77 C76 118.3(3)
O5 C77 C72 123.7(3)
C76 C77 C72 117.9(3)
C64 C65 C66 120.9(5)
C64 C65 H65A 119.6
C66 C65 H65A 119.6
C73 C74 C75 120.7(4)
C73 C74 Cl1 119.4(4)
C75 C74 Cl1 119.9(3)
C68 C69 N14 106.3(3)
C68 C69 C70 112.8(4)
N14 C69 C70 115.7(3)
C68 C69 H69A 107.2
N14 C69 H69A 107.2
C70 C69 H69A 107.2
N13 C68 C69 111.3(3)
N13 C68 H68A 109.4
C69 C68 H68A 109.4
N13 C68 H68B 109.4
C69 C68 H68B 109.4
H68A C68 H68B 108.0
C65 C64 C63 121.9(5)
C65 C64 Cl2 120.1(5)
C63 C64 Cl2 118.0(4)
C62 C63 C64 118.6(4)
C62 C63 H63A 120.7
C64 C63 H63A 120.7
C63 C62 C61 121.9(4)
C63 C62 H62A 119.1
C61 C62 H62A 119.1
C50 C51 H51A 109.5
C50 C51 H51B 109.5
H51A C51 H51B 109.5
C50 C51 H51C 109.5
H51A C51 H51C 109.5
H51B C51 H51C 109.5
Mn2 O1W H1WA 109.6
Mn2 O1W H1WB 122.5
H1WA O1W H1WB 109.4

loop_
_geom_bond_atom_site_label_1
_geom_bond_atom_site_label_2
_geom_bond_distance
_geom_bond_site_symmetry_2
Cl1 C74 1.739(5) .
Cl2 C64 1.739(5) .
Cl4 C28 1.755(4) .
Cl3 C38 1.743(4) .
Fe2 N10 1.869(4) .
Fe2 N11 1.902(4) .
Fe2 C4 1.962(4) .
Fe2 C3 1.974(4) .
Fe2 N12 1.985(3) .
Fe2 N9 1.994(4) .
Fe1 N6 1.877(4) .
Fe1 N7 1.893(3) .
Fe1 C2 1.955(4) .
Fe1 C1 1.974(4) .
Fe1 N8 1.992(4) .
Fe1 N5 2.008(4) .
Mn2 O7 1.867(3) .
Mn2 O8 1.886(3) .
Mn2 N16 1.981(3) .
Mn2 N15 1.982(3) .
Mn2 O1W 2.259(3) .
Mn2 N4 2.280(4) .
Mn1 O5 1.863(3) .
Mn1 O6 1.883(3) .
Mn1 N14 1.984(3) .
Mn1 N13 1.987(3) .
Mn1 N3 2.315(3) .
Mn1 N1 2.349(3) .
O3 C10 1.238(6) .
O4 C18 1.246(6) .
O7 C25 1.305(4) .
O8 C41 1.325(4) .
O1 C55 1.248(6) .
O2 C47 1.231(5) .
N3 C3 1.143(4) .
O5 C77 1.321(4) .
O6 C61 1.308(4) .
N4 C4 1.143(4) .
N1 C1 1.143(4) .
N2 C2 1.139(4) .
N12 C5 1.338(5) .
N12 C9 1.344(5) .
N9 C19 1.347(5) .
N9 C24 1.354(6) .
N10 C18 1.331(7) .
N10 C17 1.418(6) .
N11 C10 1.334(6) .
N11 C11 1.388(5) .
N16 C31 1.286(4) .
N16 C32 1.484(5) .
N15 C35 1.277(4) .
N15 C34 1.451(5) .
N7 C47 1.343(5) .
N7 C48 1.395(5) .
N17 C79 1.193(12) .
N8 C46 1.338(4) .
N8 C42 1.356(4) .
N6 C55 1.337(7) .
N6 C54 1.409(6) .
N5 C60 1.346(6) .
N5 C56 1.359(6) .
N14 C71 1.277(4) .
N14 C69 1.500(4) .
N13 C67 1.273(4) .
N13 C68 1.469(4) .
C5 C6 1.360(6) .
C5 H5A 0.9300 .
C6 C7 1.361(8) .
C6 H6A 0.9300 .
C7 C8 1.356(8) .
C7 H7A 0.9300 .
C8 C9 1.412(7) .
C8 H8A 0.9300 .
C9 C10 1.480(6) .
C11 C12 1.384(7) .
C11 C17 1.390(7) .
C12 C13 1.353(9) .
C12 H12A 0.9300 .
C13 C15 1.366(11) .
C13 C14 1.453(11) .
C14 H14A 0.9600 .
C14 H14B 0.9600 .
C14 H14C 0.9600 .
C15 C16 1.420(10) .
C15 H15A 0.9300 .
C16 C17 1.415(6) .
C16 H16A 0.9300 .
C18 C19 1.503(8) .
C19 C21 1.385(8) .
C76 C75 1.370(6) .
C76 C77 1.407(5) .
C76 H76A 0.9300 .
C21 C22 1.363(10) .
C21 H21A 0.9300 .
C22 C23 1.376(10) .
C22 H22A 0.9300 .
C23 C24 1.371(7) .
C23 H23A 0.9300 .
C24 H24A 0.9300 .
C71 C72 1.438(5) .
C71 H71A 0.9300 .
C25 C30 1.406(5) .
C25 C26 1.409(4) .
C26 C27 1.361(5) .
C26 H26A 0.9300 .
C36 C37 1.409(5) .
C36 C41 1.407(5) .
C36 C35 1.435(5) .
C42 C43 1.365(6) .
C42 H42A 0.9300 .
C27 C28 1.377(6) .
C27 H27A 0.9300 .
C78 C79 1.458(13) .
C37 C38 1.363(6) .
C37 H37A 0.9300 .
C47 C46 1.495(5) .
C28 C29 1.357(6) .
C31 C30 1.450(5) .
C31 H31A 0.9300 .
C49 C50 1.365(8) .
C49 C48 1.402(6) .
C49 H49A 0.9300 .
C29 C30 1.404(5) .
C29 H29A 0.9300 .
C66 C65 1.396(6) .
C66 C61 1.408(5) .
C66 C67 1.436(5) .
C32 C34 1.385(6) .
C32 C33 1.471(6) .
C32 H32A 0.9800 .
C33 H33A 0.9600 .
C33 H33B 0.9600 .
C33 H33C 0.9600 .
C34 H34A 0.9700 .
C34 H34B 0.9700 .
C35 H35A 0.9300 .
C67 H67A 0.9300 .
C41 C40 1.394(5) .
C48 C54 1.388(7) .
C38 C39 1.373(7) .
C39 C40 1.383(5) .
C39 H39A 0.9300 .
C40 H40A 0.9300 .
C70 C69 1.517(5) .
C70 H70A 0.9600 .
C70 H70B 0.9600 .
C70 H70C 0.9600 .
C43 C44 1.361(6) .
C43 H43A 0.9300 .
C44 C45 1.374(6) .
C44 H44A 0.9300 .
C73 C74 1.363(5) .
C73 C72 1.415(5) .
C73 H73A 0.9300 .
C72 C77 1.405(5) .
C45 C46 1.376(6) .
C45 H45A 0.9300 .
C75 C74 1.365(6) .
C75 H75A 0.9300 .
C61 C62 1.402(5) .
C50 C52 1.361(10) .
C50 C51 1.526(11) .
C52 C53 1.404(10) .
C52 H52A 0.9300 .
C53 C54 1.414(6) .
C53 H53A 0.9300 .
C55 C56 1.488(8) .
C56 C57 1.390(8) .
C57 C58 1.362(12) .
C57 H57A 0.9300 .
C58 C59 1.359(11) .
C58 H58A 0.9300 .
C59 C60 1.372(7) .
C59 H59A 0.9300 .
C60 H60A 0.9300 .
C65 C64 1.348(7) .
C65 H65A 0.9300 .
C69 C68 1.483(5) .
C69 H69A 0.9800 .
C68 H68A 0.9700 .
C68 H68B 0.9700 .
C64 C63 1.381(8) .
C63 C62 1.348(6) .
C63 H63A 0.9300 .
C62 H62A 0.9300 .
C51 H51A 0.9600 .
C51 H51B 0.9600 .
C51 H51C 0.9600 .
O4W O4W 1.09(2) 2_655
O1W H1WA 0.8500 .
O1W H1WB 0.8500 .
